data_1563996
loop_
_publ_author_name
'Golbedaghi, Reza'
'Fausto, Rui'
'Salehzadeh, Sadegh'
'Tofani, Manijeh'
'Safaraabadi, Soraya'

_publ_section_title
;
 Macrocyclic mononuclear Ni(II) and macroacyclic tetranuclear Cu(II)
 complexes: Dimerization of binuclear Cu(II) complexes with help of
 perchlorate anions
;
_journal_name_full 'Inorganica Chimica Acta'
_journal_page_first 27
_journal_page_last 32
_journal_paper_doi 10.1016/j.ica.2018.05.005
_journal_volume 480
_journal_year 2018
_chemical_formula_moiety 'C20 H22 Cl N2 Ni O3, Cl O4'
_chemical_formula_sum 'C20 H22 Cl2 N2 Ni O7'
_chemical_formula_weight 531.99
_space_group_IT_number 33
_space_group_name_Hall 'P 2c -2n'
_space_group_name_H-M_alt 'P n a 21'
_symmetry_cell_setting orthorhombic
_symmetry_space_group_name_Hall 'P 2c -2n'
_symmetry_space_group_name_H-M 'P n a 21'
_atom_sites_solution_hydrogens geom
_atom_sites_solution_primary direct
_atom_sites_solution_secondary difmap
_audit_creation_method SHELXL-97
_cell_angle_alpha 90.00
_cell_angle_beta 90.00
_cell_angle_gamma 90.00
_cell_formula_units_Z 4
_cell_length_a 11.901(2)
_cell_length_b 17.670(4)
_cell_length_c 10.903(2)
_cell_measurement_reflns_used 3700
_cell_measurement_temperature 298(2)
_cell_measurement_theta_max 24.98
_cell_measurement_theta_min 2.19
_cell_volume 2292.8(8)
_computing_cell_refinement 'X-Area (Stoe & Cie GmbH, 2005)'
_computing_data_collection 'X-Area (Stoe & Cie GmbH, 2005)'
_computing_data_reduction 'X-Area (Stoe & Cie GmbH, 2005)'
_computing_molecular_graphics 'ORTEP-3 for Windows (Farrugia, 1997)'
_computing_publication_material 'WinGX (Farrugia, 1999)'
_computing_structure_refinement 'SHELXL-97 (Sheldrick, 2008)'
_computing_structure_solution 'SHELXS-97 (Sheldrick, 2008)'
_diffrn_ambient_temperature 298(2)
_diffrn_detector_area_resol_mean '0.15 mm'
_diffrn_measured_fraction_theta_full 0.997
_diffrn_measured_fraction_theta_max 0.997
_diffrn_measurement_device_type 'STOE IPDS 2T'
_diffrn_measurement_method 'rotation method'
_diffrn_radiation_monochromator graphite
_diffrn_radiation_source 'fine-focus sealed tube'
_diffrn_radiation_type MoK\a
_diffrn_radiation_wavelength 0.71073
_diffrn_reflns_av_R_equivalents 0.1164
_diffrn_reflns_av_sigmaI/netI 0.1943
_diffrn_reflns_limit_h_max 14
_diffrn_reflns_limit_h_min -12
_diffrn_reflns_limit_k_max 21
_diffrn_reflns_limit_k_min -18
_diffrn_reflns_limit_l_max 12
_diffrn_reflns_limit_l_min -11
_diffrn_reflns_number 6821
_diffrn_reflns_theta_full 24.98
_diffrn_reflns_theta_max 24.98
_diffrn_reflns_theta_min 2.19
_diffrn_standards_number 0
_exptl_absorpt_coefficient_mu 1.123
_exptl_absorpt_correction_T_max 0.8960
_exptl_absorpt_correction_T_min 0.7294
_exptl_absorpt_correction_type numerical
_exptl_absorpt_process_details 'shape of crystal determined optically'
_exptl_crystal_colour blue
_exptl_crystal_density_diffrn 1.541
_exptl_crystal_density_method 'not measured'
_exptl_crystal_description plate
_exptl_crystal_F_000 1096
_exptl_crystal_size_max 0.30
_exptl_crystal_size_mid 0.15
_exptl_crystal_size_min 0.10
_refine_diff_density_max 0.385
_refine_diff_density_min -0.401
_refine_diff_density_rms 0.074
_refine_ls_abs_structure_details 'Flack H D (1983), Acta Cryst. A39, 876-881'
_refine_ls_abs_structure_Flack 0.03(4)
_refine_ls_extinction_method none
_refine_ls_goodness_of_fit_ref 0.895
_refine_ls_hydrogen_treatment mixed
_refine_ls_matrix_type full
_refine_ls_number_parameters 284
_refine_ls_number_reflns 3700
_refine_ls_number_restraints 4
_refine_ls_restrained_S_all 0.895
_refine_ls_R_factor_all 0.1750
_refine_ls_R_factor_gt 0.0760
_refine_ls_shift/su_max 0.001
_refine_ls_shift/su_mean 0.000
_refine_ls_structure_factor_coef Fsqd
_refine_ls_weighting_details 'calc w=1/[\s^2^(Fo^2^)+(0.0316P)^2^+0.0000P] where P=(Fo^2^+2Fc^2^)/3'
_refine_ls_weighting_scheme calc
_refine_ls_wR_factor_gt 0.1027
_refine_ls_wR_factor_ref 0.1243
_reflns_number_gt 1710
_reflns_number_total 3700
_reflns_threshold_expression >2sigma(I)
_cod_data_source_file ICA-2018-480-27.cif
_cod_data_source_block khd267b
_cod_database_code 1563996

loop_
_symmetry_equiv_pos_as_xyz
'x, y, z'
'-x, -y, z+1/2'
'x+1/2, -y+1/2, z'
'-x+1/2, y+1/2, z+1/2'

loop_
_atom_site_label
_atom_site_type_symbol
_atom_site_fract_x
_atom_site_fract_y
_atom_site_fract_z
_atom_site_U_iso_or_equiv
_atom_site_adp_type
_atom_site_occupancy
_atom_site_symmetry_multiplicity
_atom_site_calc_flag
_atom_site_refinement_flags
_atom_site_disorder_assembly
_atom_site_disorder_group
Ni1 Ni 0.76885(8) 0.19471(7) 0.68487(17) 0.0447(4) Uani 1 1 d . . .
Cl1 Cl 0.9600(2) 0.18692(17) 0.6473(3) 0.0702(12) Uani 1 1 d . . .
Cl2 Cl 0.0904(3) 0.6914(2) 0.6816(5) 0.0805(8) Uani 1 1 d D . .
O1 O 0.6097(6) 0.2031(5) 0.7644(9) 0.070(3) Uani 1 1 d D . .
O2 O 0.7860(6) 0.2949(5) 0.7832(8) 0.053(2) Uani 1 1 d . . .
O3 O 0.7899(6) 0.1487(5) 0.8568(8) 0.060(2) Uani 1 1 d . . .
O4 O 0.0640(15) 0.6519(12) 0.7858(17) 0.228(9) Uani 1 1 d . A .
O5A O 0.0640(13) 0.6600(8) 0.5730(12) 0.0805(8) Uani 0.649(12) 1 d PD A 1
O5B O -0.0226(14) 0.6846(12) 0.653(2) 0.0805(8) Uani 0.351(12) 1 d PD A 2
O6 O 0.1977(13) 0.6700(11) 0.669(2) 0.276(11) Uani 1 1 d . A .
O7 O 0.0930(13) 0.7586(7) 0.7116(19) 0.229(9) Uani 1 1 d . A .
N1 N 0.7344(7) 0.2545(5) 0.5316(9) 0.047(2) Uani 1 1 d . . .
N2 N 0.7437(7) 0.0901(5) 0.6210(8) 0.050(2) Uani 1 1 d . . .
C1 C 0.6325(12) 0.2328(10) 0.8847(14) 0.077(5) Uani 1 1 d . . .
H1 H 0.5623 0.2403 0.9301 0.092 Uiso 1 1 calc R . .
C2 C 0.6964(10) 0.3093(8) 0.8704(11) 0.063(4) Uani 1 1 d . . .
H2A H 0.6464 0.3484 0.8399 0.076 Uiso 1 1 calc R . .
H2B H 0.7271 0.3256 0.9486 0.076 Uiso 1 1 calc R . .
C3 C 0.8313(10) 0.3616(8) 0.7286(13) 0.045(4) Uani 1 1 d . . .
C4 C 0.8860(11) 0.4136(8) 0.7967(15) 0.061(4) Uani 1 1 d . . .
H4 H 0.8919 0.4057 0.8808 0.073 Uiso 1 1 calc R . .
C5 C 0.9333(13) 0.4774(9) 0.748(2) 0.074(5) Uani 1 1 d . . .
H5 H 0.9717 0.5113 0.7982 0.089 Uiso 1 1 calc R . .
C6 C 0.9238(14) 0.4910(9) 0.627(2) 0.085(6) Uani 1 1 d . . .
H6 H 0.9533 0.5349 0.5927 0.102 Uiso 1 1 calc R . .
C7 C 0.8696(13) 0.4386(9) 0.5543(16) 0.078(5) Uani 1 1 d . . .
H7 H 0.8652 0.4465 0.4701 0.094 Uiso 1 1 calc R . .
C8 C 0.8205(12) 0.3730(7) 0.6061(15) 0.052(4) Uani 1 1 d . . .
C9 C 0.7658(10) 0.3224(6) 0.5183(13) 0.049(3) Uani 1 1 d . . .
H9 H 0.7521 0.3433 0.4414 0.059 Uiso 1 1 calc R . .
C10 C 0.6720(11) 0.2184(7) 0.4329(13) 0.056(4) Uani 1 1 d . . .
H10A H 0.6789 0.2484 0.3587 0.067 Uiso 1 1 calc R . .
H10B H 0.5931 0.2158 0.4546 0.067 Uiso 1 1 calc R . .
C11 C 0.7160(11) 0.1399(6) 0.4098(14) 0.068(3) Uani 1 1 d . . .
H11A H 0.6881 0.1230 0.3308 0.081 Uiso 1 1 calc R . .
H11B H 0.7973 0.1426 0.4039 0.081 Uiso 1 1 calc R . .
C12 C 0.6869(10) 0.0812(7) 0.5029(12) 0.068(3) Uani 1 1 d . . .
H12A H 0.6064 0.0824 0.5166 0.081 Uiso 1 1 calc R . .
H12B H 0.7055 0.0318 0.4698 0.081 Uiso 1 1 calc R . .
C13 C 0.7761(9) 0.0316(6) 0.6746(19) 0.066(3) Uani 1 1 d . . .
H13 H 0.7595 -0.0139 0.6358 0.079 Uiso 1 1 calc R . .
C14 C 0.8354(10) 0.0256(8) 0.7881(14) 0.057(4) Uani 1 1 d . . .
C15 C 0.8910(11) -0.0415(8) 0.8146(15) 0.078(4) Uani 1 1 d . . .
H15 H 0.8897 -0.0797 0.7559 0.093 Uiso 1 1 calc R . .
C16 C 0.9482(11) -0.0554(10) 0.9230(19) 0.089(5) Uani 1 1 d . . .
H16 H 0.9865 -0.1006 0.9357 0.107 Uiso 1 1 calc R . .
C17 C 0.9460(12) -0.0010(10) 1.0089(17) 0.102(6) Uani 1 1 d . . .
H17 H 0.9812 -0.0096 1.0838 0.122 Uiso 1 1 calc R . .
C18 C 0.8932(10) 0.0671(7) 0.9891(13) 0.068(4) Uani 1 1 d . . .
H18 H 0.8940 0.1044 1.0493 0.081 Uiso 1 1 calc R . .
C19 C 0.8405(10) 0.0794(8) 0.8822(14) 0.061(4) Uani 1 1 d . . .
C20 C 0.7031(12) 0.1734(9) 0.9456(13) 0.072(5) Uani 1 1 d . . .
H20A H 0.7383 0.1939 1.0186 0.087 Uiso 1 1 calc R . .
H20B H 0.6566 0.1307 0.9695 0.087 Uiso 1 1 calc R . .
H1A H 0.567(8) 0.239(5) 0.737(12) 0.087 Uiso 1 1 d D . .

loop_
_atom_site_aniso_label
_atom_site_aniso_U_11
_atom_site_aniso_U_22
_atom_site_aniso_U_33
_atom_site_aniso_U_23
_atom_site_aniso_U_13
_atom_site_aniso_U_12
Ni1 0.0427(7) 0.0484(7) 0.0430(8) 0.0006(13) -0.0028(11) -0.0054(7)
Cl1 0.0546(16) 0.071(2) 0.085(3) -0.007(2) 0.0031(15) -0.0112(16)
Cl2 0.091(2) 0.097(2) 0.054(2) -0.022(3) -0.003(3) -0.024(2)
O1 0.061(5) 0.059(6) 0.091(7) 0.018(6) -0.007(5) 0.000(5)
O2 0.051(5) 0.051(6) 0.056(6) -0.010(5) 0.010(4) 0.002(4)
O3 0.064(5) 0.064(5) 0.052(6) -0.002(5) -0.011(5) 0.004(4)
O4 0.268(19) 0.29(2) 0.126(14) 0.050(14) 0.050(14) -0.073(15)
O5A 0.091(2) 0.097(2) 0.054(2) -0.022(3) -0.003(3) -0.024(2)
O5B 0.091(2) 0.097(2) 0.054(2) -0.022(3) -0.003(3) -0.024(2)
O6 0.213(14) 0.43(3) 0.186(18) 0.09(2) 0.133(19) 0.150(15)
O7 0.334(19) 0.094(8) 0.26(2) -0.109(14) 0.063(17) -0.030(11)
N1 0.027(5) 0.056(6) 0.058(7) 0.000(6) 0.009(5) -0.011(5)
N2 0.045(5) 0.059(6) 0.046(6) 0.007(5) -0.003(5) 0.002(5)
C1 0.071(11) 0.119(15) 0.041(10) -0.011(9) 0.016(7) -0.013(9)
C2 0.062(8) 0.086(11) 0.042(8) 0.000(9) 0.009(6) 0.011(9)
C3 0.036(8) 0.050(9) 0.050(10) 0.006(7) -0.005(6) -0.018(6)
C4 0.069(9) 0.043(9) 0.070(11) -0.004(8) 0.013(8) -0.001(8)
C5 0.084(13) 0.035(9) 0.104(16) -0.007(10) 0.012(12) 0.005(8)
C6 0.095(14) 0.043(10) 0.118(17) 0.004(11) 0.035(12) -0.002(9)
C7 0.101(13) 0.057(11) 0.077(13) 0.018(9) 0.014(10) 0.007(10)
C8 0.061(9) 0.032(8) 0.063(12) 0.003(8) -0.002(8) 0.027(7)
C9 0.047(8) 0.040(8) 0.060(10) 0.000(7) 0.001(7) 0.034(7)
C10 0.048(8) 0.055(8) 0.064(11) 0.020(8) -0.026(8) -0.024(7)
C11 0.077(7) 0.063(7) 0.063(8) -0.015(6) -0.031(6) 0.000(5)
C12 0.077(7) 0.063(7) 0.063(8) -0.015(6) -0.031(6) 0.000(5)
C13 0.060(6) 0.053(7) 0.085(11) -0.014(11) -0.013(10) -0.011(6)
C14 0.044(8) 0.050(9) 0.077(11) 0.020(9) -0.002(7) 0.000(6)
C15 0.085(11) 0.060(10) 0.089(13) 0.027(9) 0.007(9) -0.003(8)
C16 0.080(12) 0.080(11) 0.108(15) 0.040(11) -0.001(10) 0.017(9)
C17 0.096(13) 0.092(13) 0.118(17) 0.019(13) -0.049(11) 0.012(10)
C18 0.080(10) 0.057(9) 0.066(11) 0.031(8) -0.010(8) 0.013(7)
C19 0.058(9) 0.058(10) 0.065(12) 0.031(9) -0.001(8) -0.008(7)
C20 0.081(11) 0.094(13) 0.042(9) -0.006(9) -0.006(8) -0.006(9)

loop_
_atom_type_symbol
_atom_type_description
_atom_type_scat_dispersion_real
_atom_type_scat_dispersion_imag
_atom_type_scat_source
C C 0.0033 0.0016 'International Tables Vol C Tables 4.2.6.8 and 6.1.1.4'
H H 0.0000 0.0000 'International Tables Vol C Tables 4.2.6.8 and 6.1.1.4'
N N 0.0061 0.0033 'International Tables Vol C Tables 4.2.6.8 and 6.1.1.4'
O O 0.0106 0.0060 'International Tables Vol C Tables 4.2.6.8 and 6.1.1.4'
Cl Cl 0.1484 0.1585 'International Tables Vol C Tables 4.2.6.8 and 6.1.1.4'
Ni Ni 0.3393 1.1124 'International Tables Vol C Tables 4.2.6.8 and 6.1.1.4'

loop_
_geom_angle_atom_site_label_1
_geom_angle_atom_site_label_2
_geom_angle_atom_site_label_3
_geom_angle
_geom_angle_site_symmetry_1
_geom_angle_site_symmetry_3
N2 Ni1 N1 99.5(4) . .
N2 Ni1 O3 88.3(3) . .
N1 Ni1 O3 170.1(4) . .
N2 Ni1 O2 169.1(4) . .
N1 Ni1 O2 90.1(4) . .
O3 Ni1 O2 81.6(3) . .
N2 Ni1 O1 94.3(4) . .
N1 Ni1 O1 97.0(3) . .
O3 Ni1 O1 76.2(3) . .
O2 Ni1 O1 79.3(3) . .
N2 Ni1 Cl1 91.7(3) . .
N1 Ni1 Cl1 94.8(2) . .
O3 Ni1 Cl1 91.0(2) . .
O2 Ni1 Cl1 92.6(2) . .
O1 Ni1 Cl1 165.6(3) . .
O7 Cl2 O6 105.9(12) . .
O7 Cl2 O5A 129.6(13) . .
O6 Cl2 O5A 91.2(12) . .
O7 Cl2 O4 106.0(14) . .
O6 Cl2 O4 99.0(13) . .
O5A Cl2 O4 117.9(9) . .
O7 Cl2 O5B 99.6(12) . .
O6 Cl2 O5B 151.7(15) . .
O5A Cl2 O5B 62.7(11) . .
O4 Cl2 O5B 85.3(12) . .
H1A O1 C1 99(9) . .
H1A O1 Ni1 116(8) . .
C1 O1 Ni1 103.5(7) . .
H1A O1 H1A 0(10) . .
C1 O1 H1A 99(9) . .
Ni1 O1 H1A 116(8) . .
C3 O2 C2 114.0(10) . .
C3 O2 Ni1 121.7(7) . .
C2 O2 Ni1 114.5(7) . .
C19 O3 C20 115.5(11) . .
C19 O3 Ni1 125.6(8) . .
C20 O3 Ni1 113.2(7) . .
C9 N1 C10 118.7(11) . .
C9 N1 Ni1 122.1(10) . .
C10 N1 Ni1 119.2(7) . .
C13 N2 C12 117.8(12) . .
C13 N2 Ni1 123.8(9) . .
C12 N2 Ni1 118.4(8) . .
O1 C1 C20 104.7(12) . .
O1 C1 C2 108.5(12) . .
C20 C1 C2 112.2(13) . .
O1 C1 H1 110.4 . .
C20 C1 H1 110.4 . .
C2 C1 H1 110.4 . .
O2 C2 C1 105.8(11) . .
O2 C2 H2A 110.6 . .
C1 C2 H2A 110.6 . .
O2 C2 H2B 110.6 . .
C1 C2 H2B 110.6 . .
H2A C2 H2B 108.7 . .
C4 C3 C8 119.1(15) . .
C4 C3 O2 121.0(13) . .
C8 C3 O2 119.9(13) . .
C3 C4 C5 123.1(17) . .
C3 C4 H4 118.4 . .
C5 C4 H4 118.4 . .
C6 C5 C4 119.5(19) . .
C6 C5 H5 120.3 . .
C4 C5 H5 120.3 . .
C5 C6 C7 118.9(19) . .
C5 C6 H6 120.5 . .
C7 C6 H6 120.5 . .
C6 C7 C8 120.9(17) . .
C6 C7 H7 119.5 . .
C8 C7 H7 119.5 . .
C3 C8 C7 118.4(16) . .
C3 C8 C9 126.6(14) . .
C7 C8 C9 115.0(15) . .
N1 C9 C8 129.4(13) . .
N1 C9 H9 115.3 . .
C8 C9 H9 115.3 . .
N1 C10 C11 110.5(10) . .
N1 C10 H10A 109.6 . .
C11 C10 H10A 109.6 . .
N1 C10 H10B 109.6 . .
C11 C10 H10B 109.6 . .
H10A C10 H10B 108.1 . .
C12 C11 C10 116.5(13) . .
C12 C11 H11A 108.2 . .
C10 C11 H11A 108.2 . .
C12 C11 H11B 108.2 . .
C10 C11 H11B 108.2 . .
H11A C11 H11B 107.3 . .
N2 C12 C11 114.7(10) . .
N2 C12 H12A 108.6 . .
C11 C12 H12A 108.6 . .
N2 C12 H12B 108.6 . .
C11 C12 H12B 108.6 . .
H12A C12 H12B 107.6 . .
N2 C13 C14 128.3(12) . .
N2 C13 H13 115.8 . .
C14 C13 H13 115.8 . .
C15 C14 C19 113.9(13) . .
C15 C14 C13 118.7(15) . .
C19 C14 C13 127.3(12) . .
C16 C15 C14 124.3(15) . .
C16 C15 H15 117.9 . .
C14 C15 H15 117.9 . .
C17 C16 C15 117.3(15) . .
C17 C16 H16 121.4 . .
C15 C16 H16 121.4 . .
C16 C17 C18 121.8(15) . .
C16 C17 H17 119.1 . .
C18 C17 H17 119.1 . .
C19 C18 C17 119.5(15) . .
C19 C18 H18 120.3 . .
C17 C18 H18 120.3 . .
C18 C19 O3 121.2(14) . .
C18 C19 C14 123.2(13) . .
O3 C19 C14 115.6(12) . .
O3 C20 C1 107.9(12) . .
O3 C20 H20A 110.1 . .
C1 C20 H20A 110.1 . .
O3 C20 H20B 110.1 . .
C1 C20 H20B 110.1 . .
H20A C20 H20B 108.4 . .

loop_
_geom_bond_atom_site_label_1
_geom_bond_atom_site_label_2
_geom_bond_distance
_geom_bond_site_symmetry_2
Ni1 N2 1.998(9) .
Ni1 N1 2.018(10) .
Ni1 O3 2.059(8) .
Ni1 O2 2.080(9) .
Ni1 O1 2.089(8) .
Ni1 Cl1 2.315(3) .
Cl2 O7 1.233(12) .
Cl2 O6 1.339(12) .
Cl2 O5A 1.344(11) .
Cl2 O4 1.370(17) .
Cl2 O5B 1.385(15) .
O1 H1A 0.87(2) .
O1 C1 1.439(16) .
O1 H1A 0.87(2) .
O2 C3 1.427(14) .
O2 C2 1.451(12) .
O3 C19 1.393(13) .
O3 C20 1.482(15) .
N1 C9 1.266(14) .
N1 C10 1.455(15) .
N2 C13 1.248(14) .
N2 C12 1.462(13) .
C1 C20 1.499(18) .
C1 C2 1.559(18) .
C1 H1 0.9800 .
C2 H2A 0.9700 .
C2 H2B 0.9700 .
C3 C4 1.350(18) .
C3 C8 1.356(15) .
C4 C5 1.367(19) .
C4 H4 0.9300 .
C5 C6 1.349(17) .
C5 H5 0.9300 .
C6 C7 1.38(2) .
C6 H6 0.9300 .
C7 C8 1.417(18) .
C7 H7 0.9300 .
C8 C9 1.462(18) .
C9 H9 0.9300 .
C10 C11 1.505(15) .
C10 H10A 0.9700 .
C10 H10B 0.9700 .
C11 C12 1.492(17) .
C11 H11A 0.9700 .
C11 H11B 0.9700 .
C12 H12A 0.9700 .
C12 H12B 0.9700 .
C13 C14 1.43(2) .
C13 H13 0.9300 .
C14 C15 1.389(16) .
C14 C19 1.400(17) .
C15 C16 1.386(19) .
C15 H15 0.9300 .
C16 C17 1.34(2) .
C16 H16 0.9300 .
C17 C18 1.375(17) .
C17 H17 0.9300 .
C18 C19 1.340(16) .
C18 H18 0.9300 .
C20 H20A 0.9700 .
C20 H20B 0.9700 .

loop_
_geom_torsion_atom_site_label_1
_geom_torsion_atom_site_label_2
_geom_torsion_atom_site_label_3
_geom_torsion_atom_site_label_4
_geom_torsion
_geom_torsion_site_symmetry_1
_geom_torsion_site_symmetry_2
_geom_torsion_site_symmetry_3
_geom_torsion_site_symmetry_4
N2 Ni1 O1 H1A -120(10) . . . .
N1 Ni1 O1 H1A -20(10) . . . .
O3 Ni1 O1 H1A 153(10) . . . .
O2 Ni1 O1 H1A 69(10) . . . .
Cl1 Ni1 O1 H1A 126(10) . . . .
N2 Ni1 O1 C1 133.4(9) . . . .
N1 Ni1 O1 C1 -126.5(8) . . . .
O3 Ni1 O1 C1 46.2(8) . . . .
O2 Ni1 O1 C1 -37.8(8) . . . .
Cl1 Ni1 O1 C1 18.7(15) . . . .
N2 Ni1 O2 C3 173.8(15) . . . .
N1 Ni1 O2 C3 -34.4(8) . . . .
O3 Ni1 O2 C3 151.1(8) . . . .
O1 Ni1 O2 C3 -131.5(8) . . . .
Cl1 Ni1 O2 C3 60.4(8) . . . .
N2 Ni1 O2 C2 -42(2) . . . .
N1 Ni1 O2 C2 109.3(8) . . . .
O3 Ni1 O2 C2 -65.2(8) . . . .
O1 Ni1 O2 C2 12.2(8) . . . .
Cl1 Ni1 O2 C2 -155.9(8) . . . .
N2 Ni1 O3 C19 35.5(8) . . . .
N1 Ni1 O3 C19 177.5(17) . . . .
O2 Ni1 O3 C19 -148.7(8) . . . .
O1 Ni1 O3 C19 130.3(8) . . . .
Cl1 Ni1 O3 C19 -56.2(8) . . . .
N2 Ni1 O3 C20 -116.3(8) . . . .
N1 Ni1 O3 C20 26(2) . . . .
O2 Ni1 O3 C20 59.5(8) . . . .
O1 Ni1 O3 C20 -21.5(8) . . . .
Cl1 Ni1 O3 C20 152.0(8) . . . .
N2 Ni1 N1 C9 -161.9(8) . . . .
O3 Ni1 N1 C9 57(2) . . . .
O2 Ni1 N1 C9 23.3(8) . . . .
O1 Ni1 N1 C9 102.6(8) . . . .
Cl1 Ni1 N1 C9 -69.3(8) . . . .
N2 Ni1 N1 C10 17.8(9) . . . .
O3 Ni1 N1 C10 -123.6(19) . . . .
O2 Ni1 N1 C10 -157.0(9) . . . .
O1 Ni1 N1 C10 -77.8(9) . . . .
Cl1 Ni1 N1 C10 110.4(9) . . . .
N1 Ni1 N2 C13 165.0(10) . . . .
O3 Ni1 N2 C13 -21.1(10) . . . .
O2 Ni1 N2 C13 -44(2) . . . .
O1 Ni1 N2 C13 -97.1(10) . . . .
Cl1 Ni1 N2 C13 69.8(10) . . . .
N1 Ni1 N2 C12 -13.2(9) . . . .
O3 Ni1 N2 C12 160.6(8) . . . .
O2 Ni1 N2 C12 138.2(15) . . . .
O1 Ni1 N2 C12 84.7(8) . . . .
Cl1 Ni1 N2 C12 -108.4(8) . . . .
H1A O1 C1 C20 178(8) . . . .
Ni1 O1 C1 C20 -62.6(11) . . . .
H1A O1 C1 C2 -62(8) . . . .
Ni1 O1 C1 C2 57.5(12) . . . .
C3 O2 C2 C1 161.2(11) . . . .
Ni1 O2 C2 C1 14.6(12) . . . .
O1 C1 C2 O2 -48.2(14) . . . .
C20 C1 C2 O2 67.1(14) . . . .
C2 O2 C3 C4 64.7(15) . . . .
Ni1 O2 C3 C4 -151.4(10) . . . .
C2 O2 C3 C8 -116.0(15) . . . .
Ni1 O2 C3 C8 27.9(17) . . . .
C8 C3 C4 C5 -1(2) . . . .
O2 C3 C4 C5 178.3(12) . . . .
C3 C4 C5 C6 1(2) . . . .
C4 C5 C6 C7 -2(3) . . . .
C5 C6 C7 C8 3(3) . . . .
C4 C3 C8 C7 1(2) . . . .
O2 C3 C8 C7 -178.0(9) . . . .
C4 C3 C8 C9 179.0(10) . . . .
O2 C3 C8 C9 0(2) . . . .
C6 C7 C8 C3 -2(2) . . . .
C6 C7 C8 C9 180.0(13) . . . .
C10 N1 C9 C8 174.3(12) . . . .
Ni1 N1 C9 C8 -6.0(16) . . . .
C3 C8 C9 N1 -13(2) . . . .
C7 C8 C9 N1 165.0(12) . . . .
C9 N1 C10 C11 135.4(12) . . . .
Ni1 N1 C10 C11 -44.3(14) . . . .
N1 C10 C11 C12 73.6(14) . . . .
C13 N2 C12 C11 -141.3(12) . . . .
Ni1 N2 C12 C11 37.0(13) . . . .
C10 C11 C12 N2 -70.5(14) . . . .
C12 N2 C13 C14 178.3(13) . . . .
Ni1 N2 C13 C14 0(2) . . . .
N2 C13 C14 C15 -161.9(13) . . . .
N2 C13 C14 C19 22(2) . . . .
C19 C14 C15 C16 -0.7(19) . . . .
C13 C14 C15 C16 -177.7(13) . . . .
C14 C15 C16 C17 2(2) . . . .
C15 C16 C17 C18 -3(2) . . . .
C16 C17 C18 C19 1(2) . . . .
C17 C18 C19 O3 -177.4(11) . . . .
C17 C18 C19 C14 0(2) . . . .
C20 O3 C19 C18 -57.4(15) . . . .
Ni1 O3 C19 C18 151.4(9) . . . .
C20 O3 C19 C14 124.6(12) . . . .
Ni1 O3 C19 C14 -26.6(13) . . . .
C15 C14 C19 C18 -0.7(18) . . . .
C13 C14 C19 C18 176.0(13) . . . .
C15 C14 C19 O3 177.3(10) . . . .
C13 C14 C19 O3 -6.0(19) . . . .
C19 O3 C20 C1 -161.4(11) . . . .
Ni1 O3 C20 C1 -6.6(14) . . . .
O1 C1 C20 O3 45.1(14) . . . .
C2 C1 C20 O3 -72.4(15) . . . .
